data_7159281
loop_
_publ_author_name
'Yang, Lin-Feng'
'Zhang, Ming'
'Shimadate, Yuna'
'Kato, Atsushi'
'Hou, Tian-Yang Liu'
'Li, Yi-Xian'
'Jia, Yue-Mei'
'Fleet, George W. J.'
'Yu, Chu-Yi'

_publ_section_title
;
 Design and synthesis of iso-<i>allo</i>-DNJ and L-isoDALDP derivatives:
 pursuit of potent and selective inhibitors of &#x3b1;-glucosidase.
;
_journal_issue 16
_journal_name_full 'Organic &amp; biomolecular chemistry'
_journal_page_first 3453
_journal_page_last 3464
_journal_paper_doi 10.1039/d3ob00404j
_journal_volume 21
_journal_year 2023
_chemical_absolute_configuration ad
_chemical_formula_moiety 'Cl, C6 H14 N O4'
_chemical_formula_sum 'C6 H14 Cl N O4'
_chemical_formula_weight 199.63
_space_group_crystal_system orthorhombic
_space_group_IT_number 19
_space_group_name_Hall 'P 2ac 2ab'
_space_group_name_H-M_alt 'P 21 21 21'
_atom_sites_solution_hydrogens mixed
_atom_sites_solution_primary dual
_audit_block_doi 10.5517/ccdc.csd.cc2blb09
_audit_creation_date 2019-11-13
_audit_creation_method
;
Olex2 1.2
(compiled 2018.05.29 svn.r3508 for OlexSys, GUI svn.r5506)
;
_audit_update_record
;
2022-03-28 deposited with the CCDC.	2023-04-06 downloaded from the CCDC.
;
_cell_angle_alpha 90
_cell_angle_beta 90
_cell_angle_gamma 90
_cell_formula_units_Z 4
_cell_length_a 6.03620(10)
_cell_length_b 11.5263(3)
_cell_length_c 12.3169(3)
_cell_measurement_reflns_used 14921
_cell_measurement_temperature 100.00(10)
_cell_measurement_theta_max 30.5140
_cell_measurement_theta_min 2.3780
_cell_volume 856.95(3)
_computing_cell_refinement 'CrysAlisPro 1.171.39.45i (Rigaku OD, 2018)'
_computing_data_collection 'CrysAlisPro 1.171.39.45i (Rigaku OD, 2018)'
_computing_data_reduction 'CrysAlisPro 1.171.39.45i (Rigaku OD, 2018)'
_computing_molecular_graphics 'Olex2 (Dolomanov et al., 2009)'
_computing_publication_material 'Olex2 (Dolomanov et al., 2009)'
_computing_structure_refinement 'ShelXL (Sheldrick, 2015)'
_computing_structure_solution 'ShelXT (Sheldrick, 2015)'
_diffrn_ambient_environment N~2~
_diffrn_ambient_temperature 100.00(10)
_diffrn_detector 'CCD plate'
_diffrn_measured_fraction_theta_full 0.999
_diffrn_measured_fraction_theta_max 0.924
_diffrn_measurement_details
;
List of Runs (angles in degrees, time in seconds):

  # Type    Start    End  Width  t~exp~   \w     \q     \k     \f   Frames
#--------------------------------------------------------------------------
  1  \w    -84.00  94.00   0.50    0.50    --    5.00  45.00  30.00  356
  2  \w    -84.00  94.00   0.50    0.50    --    5.00  45.00 106.61  356
  3  \w     31.00  94.00   0.50    0.50    --    5.00  45.00  45.96  126
  4  \w     67.00  94.00   0.50    0.50    --    5.00  45.00  90.00   54
  5  \w     68.00  94.00   0.50    0.50    --    5.00  45.00  60.00   52
  6  \w    -68.00 -14.00   0.50    0.50    --  -14.80  45.00  30.00  108
  7  \w   -103.00 -72.00   0.50    0.50    --  -14.80  45.00  30.00   62
  8  \w   -102.00  68.00   0.50    0.50    --  -14.80  45.00  60.00  340
  9  \w   -104.00 -47.00   0.50    0.50    --  -14.80  45.00 -19.07  114
 10  \w   -103.00  74.00   0.50    0.50    --  -14.80  45.00 120.00  354
;
_diffrn_measurement_device 'four-circle diffractometer'
_diffrn_measurement_device_type 'XtaLAB AFC10 (RCD3): fixed-chi single'
_diffrn_measurement_method '\w scans'
_diffrn_orient_matrix_type 'CrysAlisPro convention (1999,Acta A55,543-557)'
_diffrn_orient_matrix_UB_11 -0.1081863000
_diffrn_orient_matrix_UB_12 -0.0032678000
_diffrn_orient_matrix_UB_13 0.0222615000
_diffrn_orient_matrix_UB_21 0.0458025000
_diffrn_orient_matrix_UB_22 -0.0104499000
_diffrn_orient_matrix_UB_23 0.0521604000
_diffrn_orient_matrix_UB_31 0.0018061000
_diffrn_orient_matrix_UB_32 0.0605203000
_diffrn_orient_matrix_UB_33 0.0102186000
_diffrn_radiation_monochromator mirror
_diffrn_radiation_probe x-ray
_diffrn_radiation_type MoK\a
_diffrn_radiation_wavelength 0.71073
_diffrn_reflns_av_R_equivalents 0.0251
_diffrn_reflns_av_unetI/netI 0.0160
_diffrn_reflns_Laue_measured_fraction_full 0.999
_diffrn_reflns_Laue_measured_fraction_max 0.924
_diffrn_reflns_limit_h_max 8
_diffrn_reflns_limit_h_min -8
_diffrn_reflns_limit_k_max 15
_diffrn_reflns_limit_k_min -15
_diffrn_reflns_limit_l_max 17
_diffrn_reflns_limit_l_min -16
_diffrn_reflns_number 20072
_diffrn_reflns_point_group_measured_fraction_full 0.999
_diffrn_reflns_point_group_measured_fraction_max 0.897
_diffrn_reflns_theta_full 25.242
_diffrn_reflns_theta_max 30.609
_diffrn_reflns_theta_min 2.420
_diffrn_source 'Rotating-anode X-ray tube'
_diffrn_source_type 'Rigaku (Mo) X-ray Source'
_exptl_absorpt_coefficient_mu 0.423
_exptl_absorpt_correction_T_max 1.00000
_exptl_absorpt_correction_T_min 0.47806
_exptl_absorpt_correction_type multi-scan
_exptl_absorpt_process_details
;
CrysAlisPro 1.171.39.45i (Rigaku Oxford Diffraction, 2018)
Empirical absorption correction using spherical harmonics,
 implemented in SCALE3 ABSPACK scaling algorithm.
;
_exptl_crystal_colour 'intense colourless'
_exptl_crystal_density_diffrn 1.547
_exptl_crystal_description plate
_exptl_crystal_F_000 424
_exptl_crystal_size_max 0.35
_exptl_crystal_size_mid 0.3
_exptl_crystal_size_min 0.15
_refine_diff_density_max 0.300
_refine_diff_density_min -0.174
_refine_diff_density_rms 0.042
_refine_ls_abs_structure_details
;
 Flack x determined using 919 quotients [(I+)-(I-)]/[(I+)+(I-)]
 (Parsons, Flack and Wagner, Acta Cryst. B69 (2013) 249-259).
;
_refine_ls_abs_structure_Flack -0.149(14)
_refine_ls_extinction_method none
_refine_ls_goodness_of_fit_ref 1.080
_refine_ls_hydrogen_treatment constr
_refine_ls_matrix_type full
_refine_ls_number_parameters 111
_refine_ls_number_reflns 2374
_refine_ls_number_restraints 0
_refine_ls_restrained_S_all 1.080
_refine_ls_R_factor_all 0.0204
_refine_ls_R_factor_gt 0.0199
_refine_ls_shift/su_max 0.000
_refine_ls_shift/su_mean 0.000
_refine_ls_structure_factor_coef Fsqd
_refine_ls_weighting_details 'w=1/[\s^2^(Fo^2^)+(0.0271P)^2^+0.1945P] where P=(Fo^2^+2Fc^2^)/3'
_refine_ls_weighting_scheme calc
_refine_ls_wR_factor_gt 0.0514
_refine_ls_wR_factor_ref 0.0515
_reflns_Friedel_coverage 0.664
_reflns_Friedel_fraction_full 1.000
_reflns_Friedel_fraction_max 0.858
_reflns_number_gt 2332
_reflns_number_total 2374
_reflns_threshold_expression 'I > 2\s(I)'
_cod_data_source_file d3ob00404j2.cif
_cod_data_source_block mx8226
_cod_depositor_comments 'Adding full bibliography for 7159278--7159282.cif.'
_cod_database_code 7159281
_shelx_shelxl_version_number 2018/3
_chemical_oxdiff_formula CHNO
_shelx_space_group_comment
;
The symmetry employed for this shelxl refinement is uniquely defined
by the following loop, which should always be used as a source of
symmetry information in preference to the above space-group names.
They are only intended as comments.
;
_reflns_odcompleteness_completeness 99.91
_reflns_odcompleteness_iscentric 1
_reflns_odcompleteness_theta 27.42
_olex2_refinement_description
;
1. Fixed Uiso
 At 1.2 times of:
  All C(H) groups, All C(H,H) groups, All N(H,H) groups
 At 1.5 times of:
  All O(H) groups
2.a Riding coordinates:
 O1(H1), O3(H3)
2.b Ternary CH refined with riding coordinates:
 C1(H1C), C3(H3A)
2.c Secondary CH2 refined with riding coordinates:
 N1(H1A,H1B), C4(H4A,H4B), C5(H5A,H5B), C6(H6A,H6B)
2.d Idealised tetrahedral OH refined as rotating group:
 O2(H2), O4(H4)
;
_olex2_submission_special_instructions 'No special instructions were received'
_oxdiff_exptl_absorpt_empirical_details
;
Empirical correction (ABSPACK) includes:
- Absorption correction using spherical harmonics
- Frame scaling
;
_oxdiff_exptl_absorpt_empirical_full_max 1.534
_oxdiff_exptl_absorpt_empirical_full_min 0.428

loop_
_space_group_symop_operation_xyz
'x, y, z'
'-x+1/2, -y, z+1/2'
'-x, y+1/2, -z+1/2'
'x+1/2, -y+1/2, -z'

loop_
_atom_site_label
_atom_site_type_symbol
_atom_site_fract_x
_atom_site_fract_y
_atom_site_fract_z
_atom_site_U_iso_or_equiv
_atom_site_adp_type
_atom_site_occupancy
_atom_site_site_symmetry_order
_atom_site_calc_flag
_atom_site_refinement_flags_posn
_atom_site_refinement_flags_adp
_atom_site_refinement_flags_occupancy
_atom_site_disorder_assembly
_atom_site_disorder_group
Cl1 Cl 0.08300(5) 0.95617(3) 0.42758(2) 0.01037(8) Uani 1 1 d . . . . .
O1 O 0.14858(18) 0.88583(9) 0.09483(9) 0.0142(2) Uani 1 1 d . . . . .
H1 H 0.213651 0.927446 0.051242 0.021 Uiso 1 1 d R . . . .
O2 O 0.28195(16) 0.44667(9) 0.35007(8) 0.0124(2) Uani 1 1 d . . . . .
H2 H 0.176286 0.407230 0.369786 0.019 Uiso 1 1 calc GR . . . .
O3 O 0.38143(16) 0.55073(9) 0.15206(8) 0.01137(19) Uani 1 1 d . . . . .
H3 H 0.255170 0.533400 0.133600 0.017 Uiso 1 1 d R . . . .
O4 O 0.74039(17) 0.67335(9) 0.20300(8) 0.0124(2) Uani 1 1 d . . . . .
H4 H 0.757588 0.616309 0.164109 0.019 Uiso 1 1 calc GR . . . .
N1 N 0.4201(2) 0.82673(10) 0.28041(9) 0.0098(2) Uani 1 1 d . . . . .
H1A H 0.502525 0.865305 0.232575 0.012 Uiso 1 1 calc R . . . .
H1B H 0.342654 0.877832 0.319046 0.012 Uiso 1 1 calc R . . . .
C1 C 0.2657(2) 0.74433(12) 0.22230(11) 0.0094(2) Uani 1 1 d . . . . .
H1C H 0.117774 0.750742 0.254511 0.011 Uiso 1 1 calc R . . . .
C2 C 0.3593(2) 0.62059(11) 0.24599(11) 0.0087(2) Uani 1 1 d . . . . .
C3 C 0.5942(2) 0.64516(12) 0.28951(11) 0.0102(2) Uani 1 1 d . . . . .
H3A H 0.650611 0.581479 0.334384 0.012 Uiso 1 1 calc R . . . .
C4 C 0.5649(2) 0.75587(12) 0.35368(11) 0.0114(2) Uani 1 1 d . . . . .
H4A H 0.493112 0.741143 0.422778 0.014 Uiso 1 1 calc R . . . .
H4B H 0.705911 0.793855 0.366446 0.014 Uiso 1 1 calc R . . . .
C5 C 0.2511(2) 0.77428(12) 0.10316(11) 0.0116(3) Uani 1 1 d . . . . .
H5A H 0.397942 0.776211 0.071250 0.014 Uiso 1 1 calc R . . . .
H5B H 0.163577 0.716624 0.065050 0.014 Uiso 1 1 calc R . . . .
C6 C 0.2100(2) 0.56237(12) 0.32997(11) 0.0109(3) Uani 1 1 d . . . . .
H6A H 0.213417 0.606360 0.397083 0.013 Uiso 1 1 calc R . . . .
H6B H 0.058545 0.561409 0.303650 0.013 Uiso 1 1 calc R . . . .

loop_
_atom_site_aniso_label
_atom_site_aniso_U_11
_atom_site_aniso_U_22
_atom_site_aniso_U_33
_atom_site_aniso_U_23
_atom_site_aniso_U_13
_atom_site_aniso_U_12
Cl1 0.00938(13) 0.01053(14) 0.01120(13) -0.00030(11) 0.00107(11) 0.00044(11)
O1 0.0152(5) 0.0106(5) 0.0167(5) 0.0047(4) 0.0037(4) 0.0043(4)
O2 0.0115(4) 0.0070(5) 0.0186(5) 0.0028(4) 0.0020(4) 0.0001(4)
O3 0.0099(4) 0.0105(4) 0.0137(4) -0.0035(4) -0.0007(3) -0.0002(4)
O4 0.0093(4) 0.0104(5) 0.0174(5) -0.0014(4) 0.0031(4) -0.0009(4)
N1 0.0100(5) 0.0075(5) 0.0119(5) -0.0012(4) 0.0002(5) 0.0000(5)
C1 0.0075(5) 0.0075(6) 0.0131(6) -0.0006(5) 0.0003(5) -0.0003(5)
C2 0.0076(6) 0.0067(6) 0.0118(6) -0.0013(5) -0.0006(5) 0.0008(5)
C3 0.0076(6) 0.0097(6) 0.0134(6) 0.0007(4) -0.0010(5) 0.0005(5)
C4 0.0109(6) 0.0107(6) 0.0126(6) 0.0001(5) -0.0025(5) -0.0002(5)
C5 0.0127(6) 0.0091(6) 0.0129(6) 0.0004(5) -0.0004(5) 0.0022(5)
C6 0.0093(6) 0.0074(6) 0.0160(6) 0.0010(5) 0.0020(5) 0.0005(5)

loop_
_atom_type_symbol
_atom_type_description
_atom_type_scat_dispersion_real
_atom_type_scat_dispersion_imag
_atom_type_scat_source
C C 0.0033 0.0016 'International Tables Vol C Tables 4.2.6.8 and 6.1.1.4'
H H 0.0000 0.0000 'International Tables Vol C Tables 4.2.6.8 and 6.1.1.4'
Cl Cl 0.1484 0.1585 'International Tables Vol C Tables 4.2.6.8 and 6.1.1.4'
N N 0.0061 0.0033 'International Tables Vol C Tables 4.2.6.8 and 6.1.1.4'
O O 0.0106 0.0060 'International Tables Vol C Tables 4.2.6.8 and 6.1.1.4'

loop_
_geom_angle_atom_site_label_1
_geom_angle_atom_site_label_2
_geom_angle_atom_site_label_3
_geom_angle
_geom_angle_site_symmetry_1
_geom_angle_site_symmetry_3
_geom_angle_publ_flag
C4 N1 C1 107.60(10) . . ?
N1 C1 C2 105.21(10) . . ?
C5 C1 N1 110.65(11) . . ?
C5 C1 C2 114.31(11) . . ?
O3 C2 C1 113.63(10) . . ?
O3 C2 C3 107.57(10) . . ?
O3 C2 C6 111.05(11) . . ?
C3 C2 C1 103.29(10) . . ?
C6 C2 C1 108.32(11) . . ?
C6 C2 C3 112.83(11) . . ?
O4 C3 C2 110.63(11) . . ?
O4 C3 C4 105.77(11) . . ?
C4 C3 C2 103.27(11) . . ?
N1 C4 C3 102.32(10) . . ?
O1 C5 C1 107.49(11) . . ?
O2 C6 C2 110.44(11) . . ?

loop_
_geom_bond_atom_site_label_1
_geom_bond_atom_site_label_2
_geom_bond_distance
_geom_bond_site_symmetry_2
_geom_bond_publ_flag
O1 C5 1.4305(17) . ?
O2 C6 1.4242(16) . ?
O3 C2 1.4159(16) . ?
O4 C3 1.4213(16) . ?
N1 C1 1.5110(18) . ?
N1 C4 1.4984(18) . ?
C1 C2 1.5616(18) . ?
C1 C5 1.5100(19) . ?
C2 C3 1.5418(19) . ?
C2 C6 1.5273(18) . ?
C3 C4 1.5113(19) . ?

loop_
_geom_hbond_atom_site_label_D
_geom_hbond_atom_site_label_H
_geom_hbond_atom_site_label_A
_geom_hbond_distance_DH
_geom_hbond_distance_HA
_geom_hbond_distance_DA
_geom_hbond_angle_DHA
_geom_hbond_site_symmetry_A
_geom_hbond_publ_flag
O1 H1 Cl1 0.82 2.37 3.1916(11) 177.4 2_574 yes
O2 H2 O1 0.82 2.02 2.7760(14) 152.2 3_545 yes
O3 H3 Cl1 0.82 2.35 3.1637(10) 171.1 3_545 yes
O4 H4 Cl1 0.82 2.37 3.1606(11) 162.7 3_645 yes
N1 H1A O2 0.89 1.90 2.7798(15) 169.8 3_655 yes
N1 H1B Cl1 0.89 2.25 3.1069(12) 161.7 . yes
